data_2201944
loop_
_publ_author_name
'Akashi, Haruo'
'Yamauchi, Tsutomu'

_publ_section_title
;
 Tetrasodium tetrahydroxytetrathiacalix[4]arenetetrasulfonate
 tetradecahydrate
;
_journal_issue 6
_journal_name_full 'Acta Crystallographica Section E'
_journal_page_first m336
_journal_page_last m338
_journal_paper_doi 10.1107/S1600536803009784
_journal_volume 59
_journal_year 2003
_chemical_formula_iupac '4Na 1+, C24 H12 O16 S8 4-, 14H2 O1'
_chemical_formula_moiety 'C24 H40 Na4 O30 S8'
_chemical_formula_sum 'C24 H40 Na4 O30 S8'
_chemical_formula_weight 1157.00
_space_group_IT_number 2
_symmetry_cell_setting triclinic
_symmetry_space_group_name_Hall '-P 1'
_symmetry_space_group_name_H-M 'P -1'
_cell_angle_alpha 95.743(4)
_cell_angle_beta 102.490(2)
_cell_angle_gamma 97.897(4)
_cell_formula_units_Z 1
_cell_length_a 8.2974(7)
_cell_length_b 8.8446(6)
_cell_length_c 15.7890(10)
_cell_measurement_reflns_used 4591
_cell_measurement_temperature 93.1
_cell_measurement_theta_max 27.5
_cell_measurement_theta_min 2.5
_cell_volume 1110.42(14)
_computing_cell_refinement 'PROCESS-AUTO (Rigaku, 1998)'
_computing_data_collection 'PROCESS-AUTO (Rigaku, 1998)'
_computing_data_reduction 'CrystalStructure (Rigaku/MSC 2001)'
_computing_molecular_graphics 'ORTEP3 for Windows (Farrugia, 1997)'
_computing_publication_material 'CrystalStructure (Rigaku/MSC 2001)'
_computing_structure_refinement 'CrystalStructure (Rigaku/MSC 2001)'
_computing_structure_solution 'SHELXS97 (Sheldrick, 1997)'
_diffrn_detector_area_resol_mean 10.00
_diffrn_measured_fraction_theta_full 0.9223
_diffrn_measured_fraction_theta_max 0.9171
_diffrn_measurement_device_type 'Rigaku R-AXIS-IV'
_diffrn_measurement_method \w
_diffrn_radiation_type 'Mo K\a'
_diffrn_radiation_wavelength 0.7107
_diffrn_reflns_av_R_equivalents 0.018
_diffrn_reflns_limit_h_max 10
_diffrn_reflns_limit_h_min -10
_diffrn_reflns_limit_k_max 11
_diffrn_reflns_limit_k_min -11
_diffrn_reflns_limit_l_max 20
_diffrn_reflns_limit_l_min -20
_diffrn_reflns_number 8541
_diffrn_reflns_theta_full 26.50
_diffrn_reflns_theta_max 27.48
_exptl_absorpt_coefficient_mu 0.539
_exptl_absorpt_correction_T_max 0.948
_exptl_absorpt_correction_T_min 0.848
_exptl_absorpt_correction_type 'multi-scan (Higashi, 1995)'
_exptl_crystal_colour colorless
_exptl_crystal_density_diffrn 1.730
_exptl_crystal_density_method 'not measured'
_exptl_crystal_description plate
_exptl_crystal_F_000 596.00
_exptl_crystal_size_max 0.30
_exptl_crystal_size_mid 0.20
_exptl_crystal_size_min 0.10
_refine_diff_density_max 0.46
_refine_diff_density_min -0.54
_refine_ls_extinction_method none
_refine_ls_goodness_of_fit_ref 0.844
_refine_ls_hydrogen_treatment mixed
_refine_ls_number_parameters 358
_refine_ls_number_reflns 4233
_refine_ls_R_factor_gt 0.0310
_refine_ls_shift/su_max 0.0000
_refine_ls_structure_factor_coef Fsqd
_refine_ls_weighting_details 'w = 1/[0.001Fo^2^ + \s^2^(Fo) + 0.5]/(4Fo^2^)'
_refine_ls_weighting_scheme calc
_refine_ls_wR_factor_ref 0.0910
_reflns_number_gt 3541
_reflns_number_total 4678
_reflns_threshold_expression F^2^>2\s(F^2^)
_cod_data_source_file cv6187.cif
_cod_data_source_block I
_cod_original_cell_volume 1110.40(10)
_cod_database_code 2201944

loop_
_symmetry_equiv_pos_as_xyz
x,y,z
-x,-y,-z

loop_
_atom_site_label
_atom_site_fract_x
_atom_site_fract_y
_atom_site_fract_z
_atom_site_U_iso_or_equiv
_atom_site_adp_type
_atom_site_calc_flag
_atom_site_refinement_flags
_atom_site_occupancy
_atom_site_disorder_assembly
_atom_site_disorder_group
_atom_site_type_symbol
S1 0.43010(7) 0.27994(7) 0.45382(4) 0.00550(10) Uani d . 1.00 . . S
S2 0.16572(7) -0.33281(7) 0.45344(4) 0.00510(10) Uani d . 1.00 . . S
S3 0.21040(7) -0.09787(7) 0.14849(4) 0.00530(10) Uani d . 1.00 . . S
S4 0.43052(7) 0.52342(7) 0.78607(4) 0.00550(10) Uani d . 1.00 . . S
Na1 0.59680(10) 0.08050(10) 0.11192(6) 0.0091(2) Uani d . 1.00 . . Na
Na2 0.17600(10) -0.50270(10) 0.08505(6) 0.0102(2) Uani d . 1.00 . . Na
O1 0.3103(2) 0.0041(2) 0.53190(10) 0.0080(4) Uani d . 1.00 . . O
O2 0.3151(2) 0.0318(2) 0.12640(10) 0.0086(4) Uani d . 1.00 . . O
O3 0.2526(2) -0.2459(2) 0.12050(10) 0.0096(4) Uani d . 1.00 . . O
O4 0.0314(2) -0.0916(2) 0.11680(10) 0.0105(4) Uani d . 1.00 . . O
O5 0.0644(2) 0.2550(2) 0.42690(10) 0.0079(4) Uani d . 1.00 . . O
O6 0.3848(2) 0.6765(2) 0.79650(10) 0.0105(4) Uani d . 1.00 . . O
O7 0.3704(2) 0.4248(2) 0.84570(10) 0.0108(5) Uani d . 1.00 . . O
O8 0.6086(2) 0.5273(2) 0.79070(10) 0.0096(4) Uani d . 1.00 . . O
O9 0.8835(2) 0.1779(2) 0.12510(10) 0.0127(5) Uani d . 1.00 . . O
O10 0.7461(2) -0.0932(2) 0.20880(10) 0.0134(5) Uani d . 1.00 . . O
O11 0.4993(2) 0.1736(2) -0.02060(10) 0.0108(5) Uani d . 1.00 . . O
O12 0.2069(2) -0.7417(2) 0.02650(10) 0.0107(4) Uani d . 1.00 . . O
O13 0.1253(2) -0.4631(2) -0.06510(10) 0.0114(5) Uani d . 1.00 . . O
O14 0.1040(2) 0.3651(2) 0.26380(10) 0.0136(5) Uani d . 1.00 . . O
O15 0.7472(2) 0.1531(2) 0.33720(10) 0.0101(4) Uani d . 1.00 . . O
C1 0.2861(3) -0.0281(3) 0.44450(10) 0.0057(6) Uani d . 1.00 . . C
C2 0.2199(3) -0.1744(3) 0.3970(2) 0.0062(6) Uani d . 1.00 . . C
C3 0.2034(3) -0.1983(3) 0.3067(2) 0.0072(6) Uani d . 1.00 . . C
C4 0.2483(3) -0.0743(3) 0.2637(2) 0.0060(6) Uani d . 1.00 . . C
C5 0.3118(3) 0.0708(3) 0.3097(2) 0.0063(6) Uani d . 1.00 . . C
C6 0.3312(3) 0.0948(3) 0.3997(2) 0.0054(6) Uani d . 1.00 . . C
C7 0.1421(3) 0.3105(3) 0.5108(2) 0.0060(6) Uani d . 1.00 . . C
C8 0.0573(3) 0.3548(3) 0.5748(2) 0.0056(6) Uani d . 1.00 . . C
C9 0.1484(3) 0.4215(3) 0.6580(2) 0.0069(6) Uani d . 1.00 . . C
C10 0.3220(3) 0.4378(3) 0.6790(2) 0.0065(6) Uani d . 1.00 . . C
C11 0.4065(3) 0.3875(3) 0.6173(2) 0.0060(6) Uani d . 1.00 . . C
C12 0.3166(3) 0.3260(3) 0.5330(2) 0.0054(6) Uani d . 1.00 . . C
H1 0.285 -0.083 0.554 0.0100 Uiso c . 1.00 . . H
H2 0.157 -0.301 0.279 0.0086 Uiso c . 1.00 . . H
H3 0.345 0.161 0.280 0.0073 Uiso c . 1.00 . . H
H4 -0.038 0.244 0.419 0.0095 Uiso c . 1.00 . . H
H5 0.096 0.455 0.701 0.0083 Uiso c . 1.00 . . H
H6 0.528 0.402 0.636 0.0075 Uiso c . 1.00 . . H
H7 0.938 0.101 0.111 0.0162 Uiso c . 1.00 . . H
H8 0.955 0.235 0.172 0.0162 Uiso c . 1.00 . . H
H9 0.842 -0.092 0.191 0.0168 Uiso c . 1.00 . . H
H10 0.700 -0.193 0.200 0.0169 Uiso c . 1.00 . . H
H11 0.554 0.218 -0.058 0.0143 Uiso c . 1.00 . . H
H12 0.427 0.236 -0.012 0.0144 Uiso c . 1.00 . . H
H13 0.234 -0.812 0.062 0.0126 Uiso c . 1.00 . . H
H14 0.121 -0.793 -0.016 0.0127 Uiso c . 1.00 . . H
H15 0.193 -0.502 -0.096 0.0150 Uiso c . 1.00 . . H
H16 0.139 -0.363 -0.071 0.0149 Uiso c . 1.00 . . H
H17 0.112 0.343 0.3188 0.0168 Uiso c . 1.00 . . H
H18 0.211 0.389 0.260 0.0169 Uiso c . 1.00 . . H
H19 0.698 0.215 0.302 0.0126 Uiso c . 1.00 . . H
H20 0.742 0.066 0.302 0.0125 Uiso c . 1.00 . . H

loop_
_atom_site_aniso_label
_atom_site_aniso_U_11
_atom_site_aniso_U_22
_atom_site_aniso_U_33
_atom_site_aniso_U_12
_atom_site_aniso_U_13
_atom_site_aniso_U_23
S1 0.0046(3) 0.0053(3) 0.0066(3) -0.0015(2) 0.0032(2) -0.0003(2)
S2 0.0031(3) 0.0056(3) 0.0067(3) -0.0002(2) 0.0015(2) 0.0022(2)
S3 0.0059(3) 0.0055(3) 0.0049(3) 0.0003(2) 0.0022(2) 0.0009(2)
S4 0.0050(3) 0.0062(3) 0.0048(3) -0.0001(2) 0.0008(2) 0.0004(2)
Na1 0.0076(5) 0.0103(5) 0.0090(5) 0.0004(4) 0.0019(4) 0.0010(4)
Na2 0.0114(5) 0.0080(5) 0.0104(5) 0.0014(4) 0.0010(4) 0.0007(4)
O1 0.0119(9) 0.0058(9) 0.0061(8) -0.0013(6) 0.0032(7) 0.0008(7)
O2 0.0107(9) 0.0078(9) 0.0078(8) -0.0001(7) 0.0039(7) 0.0023(7)
O3 0.0147(9) 0.0054(9) 0.0105(9) 0.0030(7) 0.0066(7) 0.0003(7)
O4 0.0062(9) 0.0150(10) 0.0096(9) 0.0019(7) 0.0010(7) 0.0004(7)
O5 0.0034(8) 0.0130(10) 0.0053(8) -0.0015(7) -0.0001(7) -0.0024(7)
O6 0.0129(9) 0.0073(9) 0.0094(9) 0.0026(7) -0.0006(7) -0.0014(7)
O7 0.0133(9) 0.0120(10) 0.0078(8) -0.0006(7) 0.0042(7) 0.0039(7)
O8 0.0062(9) 0.0140(10) 0.0078(8) 0.0000(7) 0.0004(7) -0.0004(7)
O9 0.0097(9) 0.0100(10) 0.0190(10) 0.0021(7) 0.0046(8) 0.0010(8)
O10 0.0150(10) 0.0090(10) 0.0170(10) 0.0009(7) 0.0051(8) 0.0021(8)
O11 0.0115(9) 0.0120(10) 0.0109(9) 0.0034(7) 0.0063(7) 0.0035(7)
O12 0.0110(9) 0.0098(9) 0.0100(9) 0.0022(7) -0.0009(7) 0.0018(7)
O13 0.0145(9) 0.0090(10) 0.0124(9) 0.0032(7) 0.0060(7) 0.0031(7)
O14 0.0101(9) 0.0200(10) 0.0121(9) 0.0030(7) 0.0038(7) 0.0044(8)
O15 0.0118(9) 0.0103(9) 0.0074(8) 0.0009(7) 0.0007(7) 0.0013(7)
C1 0.0020(10) 0.0100(10) 0.0050(10) 0.0028(8) 0.0005(8) 0.0011(9)
C2 0.0050(10) 0.0060(10) 0.0090(10) 0.0008(8) 0.0038(9) 0.0029(9)
C3 0.0060(10) 0.0060(10) 0.0100(10) 0.0006(9) 0.0018(9) 0.0000(10)
C4 0.0040(10) 0.0070(10) 0.0080(10) 0.0012(8) 0.0024(9) 0.0004(9)
C5 0.0050(10) 0.0070(10) 0.0070(10) 0.0005(8) 0.0021(9) 0.0026(9)
C6 0.0040(10) 0.0050(10) 0.0070(10) 0.0011(8) 0.0014(9) -0.0015(9)
C7 0.0060(10) 0.0040(10) 0.0080(10) -0.0001(8) 0.0012(9) 0.0018(9)
C8 0.0040(10) 0.0040(10) 0.0090(10) 0.0001(8) 0.0024(9) 0.0027(9)
C9 0.0070(10) 0.0050(10) 0.0090(10) 0.0001(9) 0.0039(9) 0.0017(9)
C10 0.0090(10) 0.0030(10) 0.0070(10) 0.0005(8) 0.0011(9) 0.0012(9)
C11 0.0040(10) 0.0060(10) 0.0090(10) 0.0006(8) 0.0025(9) 0.0029(9)
C12 0.0080(10) 0.0020(10) 0.0060(10) -0.0013(8) 0.0026(9) 0.0008(9)

loop_
_atom_type_symbol
_atom_type_description
_atom_type_scat_dispersion_real
_atom_type_scat_dispersion_imag
_atom_type_scat_source
C C 0.003 0.002
;
International Tables for Crystallography
(1992, Vol. C, Tables 4.2.6.8 and 6.1.1.4)
;
O O 0.011 0.006
;
International Tables for Crystallography
(1992, Vol. C, Tables 4.2.6.8 and 6.1.1.4)
;
S S 0.125 0.123
;
International Tables for Crystallography
(1992, Vol. C, Tables 4.2.6.8 and 6.1.1.4)
;
H H 0.000 0.000
;
International Tables for Crystallography
(1992, Vol. C, Table 6.1.1.4)
;
Na Na 0.036 0.025
;
International Tables for Crystallography
(1992, Vol. C, Tables 4.2.6.8 and 6.1.1.4)
;

loop_
_geom_angle_atom_site_label_1
_geom_angle_atom_site_label_2
_geom_angle_atom_site_label_3
_geom_angle_site_symmetry_1
_geom_angle_site_symmetry_3
_geom_angle
_geom_angle_publ_flag
C6 S1 C12 . . 105.61(11) yes
C2 S2 C8 . 2_556 100.93(11) yes
O2 S3 O3 . . 112.97(11) yes
O2 S3 O4 . . 111.40(11) yes
O3 S3 O4 . . 112.24(11) yes
O2 S3 C4 . . 106.15(11) yes
O3 S3 C4 . . 107.77(11) yes
O4 S3 C4 . . 105.79(11) yes
O6 S4 O7 . . 112.21(11) yes
O6 S4 O8 . . 113.01(11) yes
O7 S4 O8 . . 112.27(11) yes
O6 S4 C10 . . 105.68(11) yes
O7 S4 C10 . . 106.04(11) yes
O8 S4 C10 . . 107.00(11) yes
C1 O1 H1 . . 108.8 no
S3 O2 Na1 . . 134.69(11) yes
S3 O3 Na2 . . 148.88(12) yes
C7 O5 H4 . . 112.6 no
S4 O6 Na1 . 2_666 149.38(11) yes
S4 O8 Na2 . 2_656 127.90(10) yes
H7 O9 H8 . . 104.5 no
H9 O10 H10 . . 104.5 no
Na1 O11 Na1 . 2_655 96.80(7) yes
H11 O11 H12 . . 104.5 no
H13 O12 H14 . . 104.5 no
Na2 O13 Na2 . 2_545 94.18(7) yes
H15 O13 H16 . . 104.5 no
H17 O14 H18 . . 104.5 no
H19 O15 H20 . . 104.5 no
O1 C1 C2 . . 124.1(2) yes
O1 C1 C6 . . 116.6(2) yes
C2 C1 C6 . . 119.3(2) yes
S2 C2 C1 . . 119.80(18) yes
S2 C2 C3 . . 119.92(19) yes
C1 C2 C3 . . 120.2(2) yes
C2 C3 C4 . . 119.4(2) yes
C2 C3 H2 . . 114.9 no
C4 C3 H2 . . 125.7 no
S3 C4 C3 . . 120.07(19) yes
S3 C4 C5 . . 118.89(19) yes
C3 C4 C5 . . 120.9(2) yes
C4 C5 C6 . . 120.1(2) yes
C4 C5 H3 . . 121.7 no
C6 C5 H3 . . 118.2 no
S1 C6 C1 . . 122.96(18) yes
S1 C6 C5 . . 116.68(19) yes
C1 C6 C5 . . 120.1(2) yes
O5 C7 C8 . . 123.5(2) yes
O5 C7 C12 . . 117.0(2) yes
C8 C7 C12 . . 119.4(2) yes
S2 C8 C9 2_556 . 120.93(18) yes
S2 C8 C7 2_556 . 119.39(18) yes
C7 C8 C9 . . 119.6(2) yes
C8 C9 C10 . . 120.2(2) yes
C8 C9 H5 . . 121.4 no
C10 C9 H5 . . 118.3 no
S4 C10 C9 . . 118.03(18) yes
S4 C10 C11 . . 121.50(18) yes
C9 C10 C11 . . 120.5(2) yes
C10 C11 C12 . . 119.5(2) yes
C10 C11 H6 . . 116.6 no
C12 C11 H6 . . 123.8 no
S1 C12 C7 . . 121.24(18) yes
S1 C12 C11 . . 118.07(18) yes
C7 C12 C11 . . 120.6(2) yes
O2 Na1 O6 . 2_666 85.21(7) yes
O2 Na1 O9 . . 166.16(8) yes
O2 Na1 O10 . . 104.32(7) yes
O2 Na1 O11 . . 88.49(7) yes
O2 Na1 O11 . 2_655 79.91(7) yes
O6 Na1 O9 2_666 . 81.28(7) yes
O9 Na1 O10 . . 76.97(7) yes
O9 Na1 O11 . . 95.64(7) yes
O9 Na1 O11 . 2_655 113.65(7) yes
O10 Na1 O11 . . 155.35(8) yes
O11 Na1 O11 . 2_655 83.20(7) yes
S3 Na2 O12 . . 165.22(6) yes
O3 Na2 O12 . . 153.71(8) yes
O3 Na2 O13 . . 87.89(7) yes
O3 Na2 O8 . 2_656 87.03(7) yes
O3 Na2 O12 . . 153.71(8) yes
O3 Na2 O13 . 2_545 102.85(7) yes
O8 Na2 O12 2_656 . 87.12(7) yes
O8 Na2 O13 2_656 . 143.44(7) yes
O8 Na2 O13 2_656 2_545 130.56(7) yes
O12 Na2 O13 . . 81.71(7) yes
O12 Na2 O13 . 2_545 100.41(7) yes
O13 Na2 O13 . 2_545 85.82(7) yes

loop_
_geom_bond_atom_site_label_1
_geom_bond_atom_site_label_2
_geom_bond_site_symmetry_1
_geom_bond_site_symmetry_2
_geom_bond_distance
_geom_bond_publ_flag
S1 C6 . . 1.770(2) yes
S1 C12 . . 1.769(2) yes
S2 C2 . . 1.792(2) yes
S2 C8 . 2_556 1.785(2) yes
S3 O2 . . 1.4590(18) yes
S3 O3 . . 1.4524(18) yes
S3 O4 . . 1.4715(18) yes
S3 C4 . . 1.763(2) yes
S4 O6 . . 1.4590(18) yes
S4 O7 . . 1.4635(18) yes
S4 O8 . . 1.4593(18) yes
S4 C10 . . 1.772(2) yes
O1 C1 . . 1.347(3) yes
O1 H1 . . 0.89 no
O5 C7 . . 1.350(3) yes
O5 H4 . . 0.82 no
O9 H7 . . 0.90 no
O9 H8 . . 0.90 no
O10 H9 . . 0.90 no
O10 H10 . . 0.90 no
O11 H11 . . 0.90 no
O11 H12 . . 0.90 no
O12 H13 . . 0.90 no
O12 H14 . . 0.90 no
O13 H15 . . 0.90 no
O13 H16 . . 0.898 no
O14 H17 . . 0.90 no
O14 H18 . . 0.90 no
O15 H19 . . 0.90 no
O15 H20 . . 0.90 no
C1 C2 . . 1.404(4) yes
C1 C6 . . 1.406(3) yes
C2 C3 . . 1.395(3) yes
C3 C4 . . 1.396(3) yes
C3 H2 . . 0.96 no
C4 C5 . . 1.383(4) yes
C5 C6 . . 1.386(3) yes
C5 H3 . . 1.00 no
C7 C8 . . 1.405(3) yes
C7 C12 . . 1.398(3) yes
C8 C9 . . 1.393(3) yes
C9 C10 . . 1.390(3) yes
C9 H5 . . 0.92 no
C10 C11 . . 1.390(3) yes
C11 C12 . . 1.392(3) yes
C11 H6 . . 0.98 no
Na1 O2 . . 2.382(2) yes
Na1 O6 . 2_666 2.434(2) yes
Na1 O9 . . 2.373(2) yes
Na1 O10 . . 2.531(2) yes
Na1 O11 . . 2.347(2) yes
Na1 O11 . 2_655 2.475(2) yes
Na2 O3 . . 2.252(2) yes
Na2 O8 . 2_656 2.402(2) yes
Na2 O12 . . 2.292(2) yes
Na2 O13 . . 2.387(2) yes
Na2 O13 . 2_545 2.423(2) yes

loop_
_geom_hbond_atom_site_label_D
_geom_hbond_atom_site_label_H
_geom_hbond_atom_site_label_A
_geom_hbond_site_symmetry_A
_geom_hbond_distance_DH
_geom_hbond_distance_HA
_geom_hbond_distance_DA
_geom_hbond_angle_DHA
O1 H1 O15 2_656 0.90 1.95 2.693(2) 140
O5 H4 O15 1_455 0.82 1.97 2.688(2) 146
O9 H7 O4 1_655 0.90 1.97 2.831(3) 159
O9 H8 O14 1_655 0.90 1.86 2.756(3) 176
O10 H9 O4 1_655 0.90 2.16 3.033(3) 166
O10 H9 O9 . 0.90 2.71 3.055(3) 104
O10 H10 O7 2_656 0.90 2.06 2.939(3) 165
O11 H11 O3 2_655 0.90 2.06 2.894(2) 153
O11 H12 O12 1_565 0.90 2.07 2.858(3) 146
O12 H13 O2 1_545 0.90 1.91 2.796(3) 171
O12 H14 O4 2_545 0.90 1.90 2.793(3) 170
O13 H15 O7 1_544 0.90 2.04 2.935(3) 173
O13 H16 O9 2_655 0.90 1.93 2.787(3) 159
O14 H17 O5 . 0.90 2.04 2.910(3) 163
